data_1505435
loop_
_publ_author_name
'Takikawa, Hiroshi'
'Suzuki, Keisuke'

_publ_section_title
;
 Modified chiral triazolium salts for enantioselective benzoin cyclization
 of enolizable keto-aldehydes: synthesis of (+)-sappanone B.
;
_journal_issue 14
_journal_name_full 'Organic letters'
_journal_page_first 2713
_journal_page_last 2716
_journal_paper_doi 10.1021/ol070929p
_journal_volume 9
_journal_year 2007
_chemical_absolute_configuration ad
_chemical_formula_moiety 'C25 H21 Br O7'
_chemical_formula_sum 'C25 H21 Br O7'
_chemical_formula_weight 513.33
_chemical_name_systematic
; 
 ? 
;
_space_group_IT_number 4
_symmetry_cell_setting monoclinic
_symmetry_Int_Tables_number 4
_symmetry_space_group_name_Hall 'P 2yb'
_symmetry_space_group_name_H-M 'P 1 21 1'
_atom_sites_solution_hydrogens geom
_atom_sites_solution_primary direct
_atom_sites_solution_secondary difmap
_audit_creation_method SHELXL-97
_cell_angle_alpha 90.00
_cell_angle_beta 90.777(9)
_cell_angle_gamma 90.00
_cell_formula_units_Z 2
_cell_length_a 13.937(6)
_cell_length_b 5.674(2)
_cell_length_c 14.021(6)
_cell_measurement_reflns_used 6981
_cell_measurement_temperature 173(2)
_cell_measurement_theta_max 27.59
_cell_measurement_theta_min 1.45
_cell_volume 1108.7(8)
_computing_cell_refinement SAINT
_computing_data_collection SMART
_computing_data_reduction SAINT
_computing_molecular_graphics 'ORTEP-3 for Windows (Farrugia, 1998)'
_computing_publication_material 'SHELXL-97 (Sheldrick, 1997)'
_computing_structure_refinement 'SHELXL-97 (Sheldrick, 1997)'
_computing_structure_solution 'SHELXS-97 (Sheldrick, 1990)'
_diffrn_ambient_temperature 173(2)
_diffrn_measured_fraction_theta_full 0.928
_diffrn_measured_fraction_theta_max 0.939
_diffrn_measurement_device_type 'Bruker SMART CCD area detector system'
_diffrn_measurement_method '\w scan'
_diffrn_radiation_monochromator graphite
_diffrn_radiation_type MoK\a
_diffrn_radiation_wavelength 0.71073
_diffrn_reflns_av_R_equivalents 0.0913
_diffrn_reflns_av_sigmaI/netI 0.2008
_diffrn_reflns_limit_h_max 16
_diffrn_reflns_limit_h_min -18
_diffrn_reflns_limit_k_max 7
_diffrn_reflns_limit_k_min -5
_diffrn_reflns_limit_l_max 18
_diffrn_reflns_limit_l_min -15
_diffrn_reflns_number 6981
_diffrn_reflns_theta_full 25.00
_diffrn_reflns_theta_max 27.59
_diffrn_reflns_theta_min 1.45
_diffrn_source 'rotating anode X-ray tube'
_exptl_absorpt_coefficient_mu 1.899
_exptl_absorpt_correction_T_max 0.9279
_exptl_absorpt_correction_T_min 0.6585
_exptl_absorpt_correction_type multi-scan
_exptl_absorpt_process_details SADABS
_exptl_crystal_colour colorless
_exptl_crystal_density_diffrn 1.538
_exptl_crystal_density_method 'not measured'
_exptl_crystal_description needle
_exptl_crystal_F_000 524
_exptl_crystal_size_max 0.24
_exptl_crystal_size_mid 0.04
_exptl_crystal_size_min 0.04
_refine_diff_density_max 0.460
_refine_diff_density_min -1.268
_refine_diff_density_rms 0.100
_refine_ls_abs_structure_details 'Flack H D (1983), Acta Cryst. A39, 876-881'
_refine_ls_abs_structure_Flack 0.010(17)
_refine_ls_extinction_method none
_refine_ls_goodness_of_fit_ref 0.839
_refine_ls_hydrogen_treatment constr
_refine_ls_matrix_type full
_refine_ls_number_parameters 300
_refine_ls_number_reflns 4149
_refine_ls_number_restraints 1
_refine_ls_restrained_S_all 0.839
_refine_ls_R_factor_all 0.1348
_refine_ls_R_factor_gt 0.0613
_refine_ls_shift/su_max 0.001
_refine_ls_shift/su_mean 0.000
_refine_ls_structure_factor_coef Fsqd
_refine_ls_weighting_details 'calc w=1/[\s^2^(Fo^2^)+(0.0576P)^2^+0.0000P] where P=(Fo^2^+2Fc^2^)/3'
_refine_ls_weighting_scheme calc
_refine_ls_wR_factor_gt 0.1344
_refine_ls_wR_factor_ref 0.1540
_reflns_number_gt 1969
_reflns_number_total 4149
_reflns_threshold_expression >2sigma(I)
_cod_data_source_file ol070929psi20070420_024007.cif
_cod_data_source_block takigawa
_cod_original_sg_symbol_H-M 'P 21'
_cod_database_code 1505435

loop_
_symmetry_equiv_pos_as_xyz
'x, y, z'
'-x, y+1/2, -z'

loop_
_atom_site_label
_atom_site_type_symbol
_atom_site_fract_x
_atom_site_fract_y
_atom_site_fract_z
_atom_site_U_iso_or_equiv
_atom_site_adp_type
_atom_site_occupancy
_atom_site_symmetry_multiplicity
_atom_site_calc_flag
_atom_site_refinement_flags
Br1 Br 0.51087(7) 0.32879(16) 0.41037(6) 0.0482(3) Uani 1 1 d .
O3 O 0.2816(4) -1.1249(10) -0.1018(3) 0.0329(13) Uani 1 1 d .
C17 C 0.0807(5) -1.1816(18) -0.1780(4) 0.0308(15) Uani 1 1 d .
H17A H 0.0109 -1.2005 -0.1684 0.037 Uiso 1 1 calc R
H17B H 0.0990 -1.0221 -0.1556 0.037 Uiso 1 1 calc R
O2 O 0.3273(4) -0.5927(8) 0.1626(4) 0.0352(14) Uani 1 1 d .
O7 O 0.1635(4) -1.2151(10) -0.5744(3) 0.0417(16) Uani 1 1 d .
O6 O 0.2444(4) -0.8930(9) -0.4683(4) 0.0395(14) Uani 1 1 d .
C4 C 0.4731(6) 0.0908(13) 0.3224(6) 0.0338(19) Uani 1 1 d .
C18 C 0.1015(5) -1.2018(13) -0.2841(5) 0.0269(17) Uani 1 1 d .
O5 O 0.1081(4) -1.6015(8) -0.1388(4) 0.0408(15) Uani 1 1 d .
H51 H 0.0666 -1.6470 -0.1000 0.061 Uiso 1 1 calc R
O4 O 0.0459(4) -1.4147(10) 0.0280(4) 0.0435(15) Uani 1 1 d .
C19 C 0.1652(5) -1.0412(12) -0.3250(5) 0.0285(17) Uani 1 1 d .
H19 H 0.1956 -0.9262 -0.2857 0.034 Uiso 1 1 calc R
C21 C 0.1404(6) -1.2204(14) -0.4791(6) 0.037(2) Uani 1 1 d .
C13 C 0.2034(6) -0.8634(14) 0.1638(6) 0.0349(19) Uani 1 1 d .
H13 H 0.1867 -0.8004 0.2241 0.042 Uiso 1 1 calc R
C2 C 0.3739(6) -0.2350(12) 0.2837(6) 0.036(2) Uani 1 1 d .
H2 H 0.3248 -0.3431 0.3003 0.043 Uiso 1 1 calc R
C20 C 0.1848(6) -1.0463(13) -0.4210(5) 0.0287(17) Uani 1 1 d .
C23 C 0.0579(6) -1.3681(13) -0.3416(5) 0.0313(18) Uani 1 1 d .
H23 H 0.0144 -1.4774 -0.3144 0.038 Uiso 1 1 calc R
C10 C 0.2546(6) -1.0459(13) -0.0139(5) 0.0300(18) Uani 1 1 d .
C12 C 0.1506(6) -1.0452(13) 0.1232(5) 0.0343(19) Uani 1 1 d .
H12 H 0.0978 -1.1083 0.1569 0.041 Uiso 1 1 calc R
C15 C 0.1362(6) -1.3713(12) -0.1163(5) 0.0303(18) Uani 1 1 d .
C22 C 0.0765(6) -1.3789(14) -0.4395(6) 0.0356(19) Uani 1 1 d .
H22 H 0.0457 -1.4938 -0.4784 0.043 Uiso 1 1 calc R
O1 O 0.4233(5) -0.4558(11) 0.0452(4) 0.0510(17) Uani 1 1 d .
C8 C 0.2830(6) -0.7734(13) 0.1135(5) 0.0305(19) Uani 1 1 d .
C14 C 0.2444(6) -1.3575(12) -0.1294(6) 0.0296(18) Uani 1 1 d .
H14A H 0.2761 -1.4803 -0.0900 0.035 Uiso 1 1 calc R
H14B H 0.2596 -1.3885 -0.1970 0.035 Uiso 1 1 calc R
C7 C 0.3914(6) -0.4424(14) 0.1248(6) 0.0329(19) Uani 1 1 d .
C11 C 0.1729(5) -1.1383(16) 0.0338(5) 0.0311(18) Uani 1 1 d .
C9 C 0.3095(6) -0.8679(13) 0.0265(5) 0.0324(19) Uani 1 1 d .
H9 H 0.3647 -0.8110 -0.0050 0.039 Uiso 1 1 calc R
C16 C 0.1125(6) -1.3162(13) -0.0115(5) 0.0305(18) Uani 1 1 d .
C1 C 0.4188(6) -0.2590(12) 0.1954(5) 0.0266(17) Uani 1 1 d .
C5 C 0.5178(6) 0.0779(15) 0.2340(6) 0.038(2) Uani 1 1 d .
H5 H 0.5660 0.1878 0.2170 0.046 Uiso 1 1 calc R
C25 C 0.1220(7) -1.3998(16) -0.6324(6) 0.048(2) Uani 1 1 d .
H25A H 0.1414 -1.5535 -0.6067 0.072 Uiso 1 1 calc R
H25B H 0.1446 -1.3844 -0.6980 0.072 Uiso 1 1 calc R
H25C H 0.0519 -1.3868 -0.6319 0.072 Uiso 1 1 calc R
C24 C 0.2907(6) -0.7147(15) -0.4110(6) 0.045(2) Uani 1 1 d .
H24A H 0.2420 -0.6193 -0.3793 0.067 Uiso 1 1 calc R
H24B H 0.3297 -0.6134 -0.4518 0.067 Uiso 1 1 calc R
H24C H 0.3321 -0.7901 -0.3628 0.067 Uiso 1 1 calc R
C6 C 0.4898(6) -0.0999(13) 0.1718(6) 0.039(2) Uani 1 1 d .
H6 H 0.5199 -0.1126 0.1117 0.046 Uiso 1 1 calc R
C3 C 0.3991(6) -0.0571(13) 0.3480(5) 0.0343(19) Uani 1 1 d .
H3 H 0.3668 -0.0386 0.4068 0.041 Uiso 1 1 calc R

loop_
_atom_site_aniso_label
_atom_site_aniso_U_11
_atom_site_aniso_U_22
_atom_site_aniso_U_33
_atom_site_aniso_U_23
_atom_site_aniso_U_13
_atom_site_aniso_U_12
Br1 0.0610(5) 0.0440(4) 0.0393(4) -0.0079(5) -0.0154(3) -0.0083(6)
O3 0.031(3) 0.041(4) 0.027(3) -0.004(2) 0.003(2) 0.001(3)
C17 0.030(4) 0.032(4) 0.031(3) -0.004(4) 0.000(3) -0.002(5)
O2 0.035(3) 0.042(4) 0.028(3) -0.003(2) -0.006(3) -0.010(2)
O7 0.049(4) 0.052(4) 0.024(3) -0.007(3) -0.002(2) -0.012(3)
O6 0.046(4) 0.035(3) 0.037(3) 0.001(2) 0.004(3) -0.009(3)
C4 0.038(5) 0.030(4) 0.033(4) 0.003(3) -0.007(4) 0.007(4)
C18 0.026(4) 0.016(4) 0.039(4) 0.009(3) 0.006(3) 0.003(3)
O5 0.050(4) 0.024(3) 0.048(3) -0.007(2) 0.004(3) -0.007(2)
O4 0.051(4) 0.043(3) 0.037(3) 0.002(3) 0.003(3) -0.017(3)
C19 0.023(4) 0.030(4) 0.032(4) 0.001(3) -0.003(3) -0.002(3)
C21 0.033(5) 0.043(6) 0.033(4) -0.010(4) 0.001(3) 0.000(4)
C13 0.026(5) 0.050(5) 0.029(4) -0.006(4) 0.002(4) 0.001(4)
C2 0.034(5) 0.038(5) 0.035(4) 0.003(3) -0.002(4) -0.007(4)
C20 0.026(5) 0.035(4) 0.024(4) 0.001(3) -0.002(3) 0.001(3)
C23 0.030(5) 0.029(4) 0.035(5) -0.001(3) 0.002(4) -0.001(3)
C10 0.029(5) 0.036(4) 0.025(4) 0.002(3) -0.001(4) 0.015(4)
C12 0.038(5) 0.036(4) 0.029(4) 0.002(3) 0.015(4) -0.004(4)
C15 0.039(5) 0.018(4) 0.034(4) -0.003(3) 0.001(4) -0.001(3)
C22 0.037(5) 0.033(4) 0.036(5) -0.005(4) -0.002(4) -0.005(4)
O1 0.066(5) 0.060(4) 0.028(3) -0.013(3) 0.010(3) -0.015(3)
C8 0.037(5) 0.036(4) 0.019(4) 0.002(3) -0.007(4) 0.003(3)
C14 0.032(5) 0.022(4) 0.035(4) -0.005(3) -0.009(4) -0.001(3)
C7 0.028(5) 0.043(5) 0.028(4) 0.000(3) -0.010(4) 0.001(4)
C11 0.036(4) 0.033(5) 0.025(3) 0.005(4) 0.000(3) -0.002(4)
C9 0.035(5) 0.033(4) 0.029(4) 0.009(3) -0.005(4) -0.002(4)
C16 0.030(5) 0.032(4) 0.030(4) 0.006(3) 0.003(4) 0.001(4)
C1 0.028(5) 0.034(4) 0.018(4) 0.000(3) 0.000(3) 0.000(3)
C5 0.032(5) 0.040(5) 0.043(5) -0.003(4) 0.000(4) -0.001(4)
C25 0.052(6) 0.052(5) 0.039(5) -0.007(4) -0.006(5) -0.003(5)
C24 0.043(5) 0.043(6) 0.048(5) 0.001(4) -0.006(4) -0.008(4)
C6 0.038(5) 0.045(6) 0.033(4) -0.002(3) -0.002(4) 0.004(4)
C3 0.044(5) 0.040(4) 0.019(4) -0.002(3) -0.006(4) 0.004(4)

loop_
_atom_type_symbol
_atom_type_description
_atom_type_scat_dispersion_real
_atom_type_scat_dispersion_imag
_atom_type_scat_source
C C 0.0033 0.0016 'International Tables Vol C Tables 4.2.6.8 and 6.1.1.4'
H H 0.0000 0.0000 'International Tables Vol C Tables 4.2.6.8 and 6.1.1.4'
O O 0.0106 0.0060 'International Tables Vol C Tables 4.2.6.8 and 6.1.1.4'
Br Br -0.2901 2.4595 'International Tables Vol C Tables 4.2.6.8 and 6.1.1.4'

loop_
_geom_angle_atom_site_label_1
_geom_angle_atom_site_label_2
_geom_angle_atom_site_label_3
_geom_angle
C10 O3 C14 115.5(6)
C18 C17 C15 112.7(7)
C18 C17 H17A 109.1
C15 C17 H17A 109.1
C18 C17 H17B 109.1
C15 C17 H17B 109.1
H17A C17 H17B 107.8
C7 O2 C8 124.7(6)
C21 O7 C25 115.7(6)
C20 O6 C24 116.3(6)
C3 C4 C5 122.9(7)
C3 C4 Br1 117.7(6)
C5 C4 Br1 119.4(6)
C23 C18 C19 118.9(7)
C23 C18 C17 122.3(7)
C19 C18 C17 118.8(7)
C15 O5 H51 109.5
C20 C19 C18 121.4(7)
C20 C19 H19 119.3
C18 C19 H19 119.3
O7 C21 C22 124.1(7)
O7 C21 C20 115.9(7)
C22 C21 C20 120.0(7)
C12 C13 C8 118.6(7)
C12 C13 H13 120.7
C8 C13 H13 120.7
C3 C2 C1 121.9(7)
C3 C2 H2 119.0
C1 C2 H2 119.0
C19 C20 O6 125.8(7)
C19 C20 C21 119.1(7)
O6 C20 C21 115.1(7)
C18 C23 C22 121.1(7)
C18 C23 H23 119.5
C22 C23 H23 119.5
O3 C10 C9 116.8(7)
O3 C10 C11 122.2(7)
C9 C10 C11 121.1(7)
C13 C12 C11 121.8(8)
C13 C12 H12 119.1
C11 C12 H12 119.1
O5 C15 C14 107.2(6)
O5 C15 C16 110.0(6)
C14 C15 C16 109.3(6)
O5 C15 C17 112.3(6)
C14 C15 C17 112.2(6)
C16 C15 C17 105.9(6)
C21 C22 C23 119.5(7)
C21 C22 H22 120.3
C23 C22 H22 120.3
O2 C8 C9 127.2(8)
O2 C8 C13 111.6(7)
C9 C8 C13 121.2(7)
O3 C14 C15 111.2(6)
O3 C14 H14A 109.4
C15 C14 H14A 109.4
O3 C14 H14B 109.4
C15 C14 H14B 109.4
H14A C14 H14B 108.0
O1 C7 O2 125.2(7)
O1 C7 C1 124.5(8)
O2 C7 C1 110.3(7)
C12 C11 C10 118.0(7)
C12 C11 C16 121.3(7)
C10 C11 C16 120.7(7)
C10 C9 C8 119.3(8)
C10 C9 H9 120.3
C8 C9 H9 120.3
O4 C16 C11 123.9(7)
O4 C16 C15 120.9(7)
C11 C16 C15 115.2(7)
C6 C1 C2 118.5(7)
C6 C1 C7 118.5(7)
C2 C1 C7 122.9(7)
C6 C5 C4 118.1(8)
C6 C5 H5 120.9
C4 C5 H5 120.9
O7 C25 H25A 109.5
O7 C25 H25B 109.5
H25A C25 H25B 109.5
O7 C25 H25C 109.5
H25A C25 H25C 109.5
H25B C25 H25C 109.5
O6 C24 H24A 109.5
O6 C24 H24B 109.5
H24A C24 H24B 109.5
O6 C24 H24C 109.5
H24A C24 H24C 109.5
H24B C24 H24C 109.5
C1 C6 C5 121.4(8)
C1 C6 H6 119.3
C5 C6 H6 119.3
C4 C3 C2 117.0(8)
C4 C3 H3 121.5
C2 C3 H3 121.5

loop_
_geom_bond_atom_site_label_1
_geom_bond_atom_site_label_2
_geom_bond_distance
Br1 C4 1.899(8)
O3 C10 1.369(9)
O3 C14 1.468(9)
C17 C18 1.523(10)
C17 C15 1.578(11)
C17 H17A 0.9900
C17 H17B 0.9900
O2 C7 1.348(10)
O2 C8 1.377(8)
O7 C21 1.379(9)
O7 C25 1.442(9)
O6 C20 1.379(9)
O6 C24 1.440(9)
C4 C3 1.381(12)
C4 C5 1.395(11)
C18 C23 1.378(10)
C18 C19 1.400(10)
O5 C15 1.399(8)
O5 H51 0.8400
O4 C16 1.222(9)
C19 C20 1.377(11)
C19 H19 0.9500
C21 C22 1.386(11)
C21 C20 1.417(10)
C13 C12 1.385(11)
C13 C8 1.417(11)
C13 H13 0.9500
C2 C3 1.395(10)
C2 C1 1.402(11)
C2 H2 0.9500
C23 C22 1.403(11)
C23 H23 0.9500
C10 C9 1.384(11)
C10 C11 1.428(11)
C12 C11 1.399(11)
C12 H12 0.9500
C15 C14 1.523(11)
C15 C16 1.542(11)
C22 H22 0.9500
O1 C7 1.210(10)
C8 C9 1.387(11)
C14 H14A 0.9900
C14 H14B 0.9900
C7 C1 1.483(10)
C11 C16 1.455(11)
C9 H9 0.9500
C1 C6 1.382(11)
C5 C6 1.386(11)
C5 H5 0.9500
C25 H25A 0.9800
C25 H25B 0.9800
C25 H25C 0.9800
C24 H24A 0.9800
C24 H24B 0.9800
C24 H24C 0.9800
C6 H6 0.9500
C3 H3 0.9500

loop_
_geom_torsion_atom_site_label_1
_geom_torsion_atom_site_label_2
_geom_torsion_atom_site_label_3
_geom_torsion_atom_site_label_4
_geom_torsion
C15 C17 C18 C23 79.5(9)
C15 C17 C18 C19 -102.4(9)
C23 C18 C19 C20 0.1(11)
C17 C18 C19 C20 -178.1(7)
C25 O7 C21 C22 -4.5(11)
C25 O7 C21 C20 177.0(7)
C18 C19 C20 O6 178.4(7)
C18 C19 C20 C21 -1.0(11)
C24 O6 C20 C19 0.8(11)
C24 O6 C20 C21 -179.8(7)
O7 C21 C20 C19 -179.9(7)
C22 C21 C20 C19 1.6(11)
O7 C21 C20 O6 0.7(10)
C22 C21 C20 O6 -177.9(7)
C19 C18 C23 C22 0.2(11)
C17 C18 C23 C22 178.3(7)
C14 O3 C10 C9 160.9(6)
C14 O3 C10 C11 -20.1(9)
C8 C13 C12 C11 -1.1(12)
C18 C17 C15 O5 -63.5(9)
C18 C17 C15 C14 57.3(9)
C18 C17 C15 C16 176.4(7)
O7 C21 C22 C23 -179.7(8)
C20 C21 C22 C23 -1.3(12)
C18 C23 C22 C21 0.4(12)
C7 O2 C8 C9 15.4(11)
C7 O2 C8 C13 -165.7(7)
C12 C13 C8 O2 179.4(7)
C12 C13 C8 C9 -1.6(11)
C10 O3 C14 C15 50.7(8)
O5 C15 C14 O3 -176.7(6)
C16 C15 C14 O3 -57.5(7)
C17 C15 C14 O3 59.7(8)
C8 O2 C7 O1 -5.3(12)
C8 O2 C7 C1 175.5(6)
C13 C12 C11 C10 2.2(12)
C13 C12 C11 C16 -175.1(7)
O3 C10 C11 C12 -179.6(7)
C9 C10 C11 C12 -0.7(11)
O3 C10 C11 C16 -2.3(11)
C9 C10 C11 C16 176.6(7)
O3 C10 C9 C8 177.1(6)
C11 C10 C9 C8 -1.9(11)
O2 C8 C9 C10 -178.2(6)
C13 C8 C9 C10 3.0(11)
C12 C11 C16 O4 -8.4(13)
C10 C11 C16 O4 174.5(7)
C12 C11 C16 C15 170.2(7)
C10 C11 C16 C15 -7.0(11)
O5 C15 C16 O4 -28.1(10)
C14 C15 C16 O4 -145.5(7)
C17 C15 C16 O4 93.5(8)
O5 C15 C16 C11 153.3(7)
C14 C15 C16 C11 35.9(9)
C17 C15 C16 C11 -85.1(8)
C3 C2 C1 C6 -0.4(11)
C3 C2 C1 C7 -178.3(7)
O1 C7 C1 C6 -4.2(12)
O2 C7 C1 C6 175.0(6)
O1 C7 C1 C2 173.7(8)
O2 C7 C1 C2 -7.1(10)
C3 C4 C5 C6 -3.6(12)
Br1 C4 C5 C6 179.0(6)
C2 C1 C6 C5 1.1(11)
C7 C1 C6 C5 179.1(7)
C4 C5 C6 C1 0.8(11)
C5 C4 C3 C2 4.3(11)
Br1 C4 C3 C2 -178.3(5)
C1 C2 C3 C4 -2.2(11)

loop_
_cod_related_entry_id
_cod_related_entry_code
_cod_related_entry_database
1 21199547 ChemSpider
